data_4329374
loop_
_publ_author_name
'Manolis J. Manos'
'Eleni J. Kyprianidou'
'Giannis S. Papaefstathiou'
'Anastasios J. Tasiopoulos'

_publ_section_title
;
 Insertion of Functional Groups into a Nd3+ Metal-Organic Framework via
 Single-Crystal-to-Single-Crystal Coordinating Solvent Exchange
;
_journal_name_full 'Inorganic Chemistry'
_journal_page_first 6308
_journal_page_last 6314
_journal_paper_doi 10.1021/ic3005085
_journal_volume 51
_journal_year 2012
_chemical_formula_moiety 'C22 H20 N Nd O10 S2'
_chemical_formula_sum 'C22 H20 N Nd O10 S2'
_chemical_formula_weight 666.75
_chemical_name_systematic
;
 ?
;
_space_group_IT_number 15
_symmetry_cell_setting monoclinic
_symmetry_space_group_name_Hall '-C 2yc'
_symmetry_space_group_name_H-M 'C 1 2/c 1'
_atom_sites_solution_hydrogens geom
_atom_sites_solution_primary direct
_atom_sites_solution_secondary difmap
_audit_creation_method SHELXL-97
_cell_angle_alpha 90.00
_cell_angle_beta 98.748(4)
_cell_angle_gamma 90.00
_cell_formula_units_Z 8
_cell_length_a 29.16760(11)
_cell_length_b 14.4488(6)
_cell_length_c 13.0926(5)
_cell_measurement_reflns_used 5005
_cell_measurement_temperature 100(2)
_cell_measurement_theta_max 28.8955
_cell_measurement_theta_min 3.0128
_cell_volume 5453.5(3)
_computing_cell_refinement 'CrysAlis RED'
_computing_data_collection 'CrysAlis CCD'
_computing_data_reduction 'CrysAlis RED'
_computing_molecular_graphics
;
 DIAMOND (Brandenburg, 2006)
 MERCURY (Bruno et al. 2002)
;
_computing_publication_material 'WINGX (Farrugia, 1999)'
_computing_structure_refinement 'SHELXL-97 (Sheldrick, 1997)'
_computing_structure_solution 'SHELXL-97 (Sheldrick, 1997)'
_diffrn_ambient_temperature 100(2)
_diffrn_detector_area_resol_mean 10.4223
_diffrn_measured_fraction_theta_full 0.998
_diffrn_measured_fraction_theta_max 0.998
_diffrn_measurement_device_type 'SuperNova, Dual, Cu at zero, Atlas'
_diffrn_measurement_method '\w scans'
_diffrn_radiation_monochromator mirror
_diffrn_radiation_source 'SuperNova (Mo) X-ray Source'
_diffrn_radiation_type MoK\a
_diffrn_radiation_wavelength 0.71073
_diffrn_reflns_av_R_equivalents 0.1177
_diffrn_reflns_av_sigmaI/netI 0.1087
_diffrn_reflns_limit_h_max 24
_diffrn_reflns_limit_h_min -34
_diffrn_reflns_limit_k_max 17
_diffrn_reflns_limit_k_min -16
_diffrn_reflns_limit_l_max 15
_diffrn_reflns_limit_l_min -15
_diffrn_reflns_number 12096
_diffrn_reflns_theta_full 25.00
_diffrn_reflns_theta_max 25.00
_diffrn_reflns_theta_min 3.15
_exptl_absorpt_coefficient_mu 2.109
_exptl_absorpt_correction_T_max 1.00000
_exptl_absorpt_correction_T_min 0.73340
_exptl_absorpt_correction_type multi-scan
_exptl_absorpt_process_details 'empirical absorption correction (CrysAlis RED, Oxford Diffraction)'
_exptl_crystal_colour colorless
_exptl_crystal_density_diffrn 1.624
_exptl_crystal_description plate
_exptl_crystal_F_000 2648
_exptl_crystal_size_max 0.07
_exptl_crystal_size_mid 0.04
_exptl_crystal_size_min 0.02
_refine_diff_density_max 1.399
_refine_diff_density_min -1.197
_refine_diff_density_rms 0.202
_refine_ls_extinction_method none
_refine_ls_goodness_of_fit_ref 1.023
_refine_ls_hydrogen_treatment mixed
_refine_ls_matrix_type full
_refine_ls_number_parameters 329
_refine_ls_number_reflns 4795
_refine_ls_number_restraints 57
_refine_ls_restrained_S_all 1.029
_refine_ls_R_factor_all 0.0698
_refine_ls_R_factor_gt 0.0531
_refine_ls_shift/su_max 0.028
_refine_ls_shift/su_mean 0.001
_refine_ls_structure_factor_coef Fsqd
_refine_ls_weighting_details 'calc w=1/[\s^2^(Fo^2^)+(0.0951P)^2^+0.0000P] where P=(Fo^2^+2Fc^2^)/3'
_refine_ls_weighting_scheme calc
_refine_ls_wR_factor_gt 0.1423
_refine_ls_wR_factor_ref 0.1531
_reflns_number_gt 3574
_reflns_number_total 4795
_reflns_threshold_expression >2sigma(I)
_cod_data_source_file ic3005085_si_002_12.cif
_cod_data_source_block UCY-2-merpdH2
_cod_original_sg_symbol_H-M 'C 2/c'
_cod_database_code 4329374

loop_
_symmetry_equiv_pos_as_xyz
'x, y, z'
'-x, y, -z+1/2'
'x+1/2, y+1/2, z'
'-x+1/2, y+1/2, -z+1/2'
'-x, -y, -z'
'x, -y, z-1/2'
'-x+1/2, -y+1/2, -z'
'x+1/2, -y+1/2, z-1/2'

loop_
_atom_site_label
_atom_site_type_symbol
_atom_site_fract_x
_atom_site_fract_y
_atom_site_fract_z
_atom_site_U_iso_or_equiv
_atom_site_adp_type
_atom_site_occupancy
_atom_site_symmetry_multiplicity
_atom_site_calc_flag
_atom_site_refinement_flags
Nd1 Nd 0.316094(10) 0.29266(2) 0.54413(2) 0.01212(16) Uani 1 1 d .
S1 S 0.29113(17) 0.6627(3) 0.5831(3) 0.1024(13) Uani 1 1 d U
S2 S 0.3996(4) 0.0756(6) 0.8614(7) 0.269(6) Uani 1 1 d U
N1 N 0.09556(19) 0.5786(5) 0.3577(4) 0.0268(15) Uani 1 1 d .
O1 O 0.38336(18) 0.1918(4) 0.5266(4) 0.0331(14) Uani 1 1 d .
O2 O 0.38706(16) 0.3314(4) 0.4604(4) 0.0245(11) Uani 1 1 d .
O3 O 0.22942(14) 0.3450(4) 0.4572(3) 0.0180(10) Uani 1 1 d .
O4 O 0.28958(14) 0.4351(4) 0.4527(4) 0.0224(11) Uani 1 1 d .
O5 O 0.26758(15) 0.3311(4) 0.6701(3) 0.0203(11) Uani 1 1 d .
O6 O 0.30075(15) 0.2391(4) 0.3684(3) 0.0178(10) Uani 1 1 d .
O7 O 0.35899(19) 0.4184(5) 0.6478(4) 0.0397(15) Uani 1 1 d .
O8 O 0.3547(2) 0.2281(5) 0.7168(4) 0.0389(15) Uani 1 1 d .
O9 O 0.3936(4) 0.5589(11) 0.7916(9) 0.158(6) Uani 1 1 d DU
H9 H 0.3759 0.5598 0.8348 0.237 Uiso 1 1 calc R
O10 O 0.3814(8) 0.3786(13) 0.8537(9) 0.260(11) Uani 1 1 d U
H10 H 0.3884 0.3756 0.7955 0.390 Uiso 1 1 calc R
C1 C 0.4034(2) 0.2499(6) 0.4775(5) 0.0220(16) Uani 1 1 d .
C2 C 0.4473(2) 0.2243(6) 0.4417(5) 0.0240(17) Uani 1 1 d .
C3 C 0.4617(3) 0.1341(6) 0.4425(6) 0.0335(19) Uani 1 1 d .
H3 H 0.4431 0.0885 0.4649 0.040 Uiso 1 1 calc R
C4 C 0.5030(2) 0.1085(6) 0.4113(6) 0.035(2) Uani 1 1 d .
H4 H 0.5117 0.0465 0.4112 0.042 Uiso 1 1 calc R
C5 C 0.5319(2) 0.1781(6) 0.3796(6) 0.0289(18) Uani 1 1 d .
C6 C 0.5175(3) 0.2694(7) 0.3801(8) 0.048(3) Uani 1 1 d .
H6 H 0.5364 0.3158 0.3603 0.057 Uiso 1 1 calc R
C7 C 0.4753(3) 0.2926(6) 0.4099(7) 0.042(2) Uani 1 1 d .
H7 H 0.4658 0.3541 0.4085 0.050 Uiso 1 1 calc R
C8 C 0.5781(3) 0.1556(7) 0.3547(6) 0.0291(18) Uani 1 1 d .
C9 C 0.2470(2) 0.4194(5) 0.4328(5) 0.0143(13) Uani 1 1 d .
C10 C 0.2163(2) 0.4955(5) 0.3784(5) 0.0164(14) Uani 1 1 d .
C11 C 0.1697(2) 0.4999(5) 0.3891(5) 0.0181(14) Uani 1 1 d .
H11 H 0.1571 0.4566 0.4295 0.022 Uiso 1 1 calc R
C12 C 0.1418(2) 0.5699(5) 0.3387(5) 0.0194(15) Uani 1 1 d .
C13 C 0.1607(2) 0.3718(5) 0.7693(5) 0.0182(14) Uani 1 1 d .
H13 H 0.1420 0.3279 0.7314 0.022 Uiso 1 1 calc R
C14 C 0.2068(2) 0.3794(6) 0.7575(5) 0.0170(14) Uani 1 1 d .
C15 C 0.2346(2) 0.5547(5) 0.3133(5) 0.0155(14) Uani 1 1 d .
H15 H 0.2658 0.5506 0.3068 0.019 Uiso 1 1 calc R
C16 C 0.2260(2) 0.3198(5) 0.6809(5) 0.0156(15) Uani 1 1 d .
C17 C 0.3761(5) 0.5079(12) 0.6189(12) 0.103(6) Uani 1 1 d .
H17A H 0.4089 0.5035 0.6139 0.124 Uiso 1 1 calc R
H17B H 0.3597 0.5265 0.5520 0.124 Uiso 1 1 calc R
C18 C 0.3691(5) 0.5761(11) 0.6958(10) 0.088(4) Uani 1 1 d DU
H18 H 0.3813 0.6344 0.6728 0.105 Uiso 1 1 calc R
C19 C 0.3201(5) 0.5932(10) 0.7007(10) 0.094(5) Uani 1 1 d DU
H19A H 0.3173 0.6271 0.7634 0.113 Uiso 1 1 calc R
H19B H 0.3042 0.5345 0.7034 0.113 Uiso 1 1 calc R
C20 C 0.3458(5) 0.2323(14) 0.8246(10) 0.098(5) Uani 1 1 d DU
H20 H 0.3151 0.2601 0.8237 0.117 Uiso 1 1 calc R
C21 C 0.3789(8) 0.2877(12) 0.8945(11) 0.131(8) Uani 1 1 d DU
H21A H 0.3691 0.2908 0.9620 0.157 Uiso 1 1 calc R
H21B H 0.4093 0.2589 0.9025 0.157 Uiso 1 1 calc R
C22 C 0.3437(6) 0.1317(13) 0.8678(11) 0.113(6) Uani 1 1 d U
H22A H 0.3189 0.0973 0.8269 0.135 Uiso 1 1 calc R
H22B H 0.3378 0.1335 0.9387 0.135 Uiso 1 1 calc R
H16 H 0.592(3) 0.204(5) 0.340(6) 0.012(19) Uiso 1 1 d .

loop_
_atom_site_aniso_label
_atom_site_aniso_U_11
_atom_site_aniso_U_22
_atom_site_aniso_U_33
_atom_site_aniso_U_23
_atom_site_aniso_U_13
_atom_site_aniso_U_12
Nd1 0.0083(2) 0.0130(2) 0.0159(2) -0.00068(15) 0.00465(14) 0.00146(14)
S1 0.139(4) 0.066(3) 0.097(3) -0.025(2) 0.000(2) 0.003(3)
S2 0.377(13) 0.148(8) 0.219(7) -0.043(6) -0.155(8) 0.111(8)
N1 0.014(3) 0.035(4) 0.034(3) 0.010(3) 0.014(2) 0.006(3)
O1 0.023(3) 0.027(3) 0.054(3) 0.020(3) 0.021(3) 0.014(3)
O2 0.018(2) 0.019(3) 0.039(3) -0.001(2) 0.013(2) 0.001(2)
O3 0.015(2) 0.014(3) 0.027(2) 0.003(2) 0.0098(18) 0.004(2)
O4 0.009(2) 0.020(3) 0.038(3) 0.004(2) 0.0049(19) 0.001(2)
O5 0.014(2) 0.029(3) 0.020(2) -0.007(2) 0.0096(18) -0.002(2)
O6 0.013(2) 0.020(3) 0.022(2) -0.002(2) 0.0072(18) -0.003(2)
O7 0.040(3) 0.044(4) 0.036(3) -0.014(3) 0.010(2) -0.022(3)
O8 0.044(3) 0.046(4) 0.026(3) 0.002(3) 0.000(2) 0.006(3)
O9 0.098(8) 0.222(18) 0.148(10) -0.122(11) 0.003(7) -0.011(9)
O10 0.54(3) 0.139(15) 0.078(7) 0.044(9) -0.033(12) -0.109(18)
C1 0.012(3) 0.034(5) 0.020(3) 0.000(3) 0.005(3) 0.008(3)
C2 0.011(3) 0.036(5) 0.027(4) 0.001(4) 0.007(3) 0.002(3)
C3 0.027(4) 0.024(5) 0.056(5) 0.003(4) 0.026(4) 0.004(4)
C4 0.019(3) 0.028(5) 0.059(5) 0.002(4) 0.011(3) 0.006(4)
C5 0.021(4) 0.034(5) 0.033(4) 0.009(4) 0.009(3) 0.000(4)
C6 0.032(5) 0.037(6) 0.082(7) 0.029(5) 0.033(5) 0.012(5)
C7 0.033(5) 0.031(5) 0.068(6) 0.014(5) 0.027(4) 0.014(4)
C8 0.024(4) 0.031(5) 0.036(4) 0.012(4) 0.015(3) 0.009(4)
C9 0.018(3) 0.008(3) 0.018(3) -0.002(3) 0.008(2) 0.005(3)
C10 0.012(3) 0.018(4) 0.019(3) -0.003(3) 0.003(2) 0.001(3)
C11 0.019(3) 0.013(4) 0.024(3) -0.001(3) 0.007(3) 0.001(3)
C12 0.013(3) 0.025(4) 0.022(3) 0.004(3) 0.009(2) 0.001(3)
C13 0.016(3) 0.018(4) 0.021(3) -0.007(3) 0.006(2) -0.006(3)
C14 0.014(3) 0.024(4) 0.015(3) 0.001(3) 0.005(2) 0.001(3)
C15 0.011(3) 0.017(4) 0.020(3) -0.004(3) 0.009(2) 0.000(3)
C16 0.013(3) 0.018(4) 0.016(3) 0.005(3) 0.004(3) 0.002(3)
C17 0.097(10) 0.096(12) 0.130(12) -0.066(11) 0.057(9) -0.049(10)
C18 0.103(10) 0.063(9) 0.091(9) -0.011(8) -0.004(8) -0.014(9)
C19 0.142(12) 0.065(9) 0.095(9) 0.012(8) 0.079(9) 0.011(9)
C20 0.092(10) 0.134(16) 0.064(8) 0.030(9) 0.000(7) 0.033(11)
C21 0.24(2) 0.065(11) 0.061(8) -0.012(8) -0.044(11) -0.026(12)
C22 0.158(15) 0.095(13) 0.071(8) 0.032(9) -0.026(9) -0.038(12)

loop_
_atom_type_symbol
_atom_type_description
_atom_type_scat_dispersion_real
_atom_type_scat_dispersion_imag
_atom_type_scat_source
C C 0.0033 0.0016 'International Tables Vol C Tables 4.2.6.8 and 6.1.1.4'
H H 0.0000 0.0000 'International Tables Vol C Tables 4.2.6.8 and 6.1.1.4'
N N 0.0061 0.0033 'International Tables Vol C Tables 4.2.6.8 and 6.1.1.4'
O O 0.0106 0.0060 'International Tables Vol C Tables 4.2.6.8 and 6.1.1.4'
Nd Nd -0.1943 3.0179 'International Tables Vol C Tables 4.2.6.8 and 6.1.1.4'
S S 0.1246 0.1234 'International Tables Vol C Tables 4.2.6.8 and 6.1.1.4'

loop_
_geom_angle_atom_site_label_1
_geom_angle_atom_site_label_2
_geom_angle_atom_site_label_3
_geom_angle
_geom_angle_site_symmetry_1
_geom_angle_site_symmetry_3
O3 Nd1 O5 79.18(16) 7_556 .
O3 Nd1 O6 72.71(16) 7_556 .
O5 Nd1 O6 133.62(15) . .
O3 Nd1 O4 124.25(15) 7_556 .
O5 Nd1 O4 88.05(17) . .
O6 Nd1 O4 78.68(17) . .
O3 Nd1 O1 87.53(16) 7_556 .
O5 Nd1 O1 139.25(17) . .
O6 Nd1 O1 75.96(18) . .
O4 Nd1 O1 130.09(15) . .
O3 Nd1 O7 147.60(16) 7_556 .
O5 Nd1 O7 75.88(17) . .
O6 Nd1 O7 139.63(17) . .
O4 Nd1 O7 75.4(2) . .
O1 Nd1 O7 98.0(2) . .
O3 Nd1 O8 82.60(19) 7_556 .
O5 Nd1 O8 72.60(18) . .
O6 Nd1 O8 136.5(2) . .
O4 Nd1 O8 143.84(19) . .
O1 Nd1 O8 67.54(19) . .
O7 Nd1 O8 70.5(2) . .
O3 Nd1 O2 131.81(16) 7_556 .
O5 Nd1 O2 148.09(18) . .
O6 Nd1 O2 72.78(15) . .
O4 Nd1 O2 79.72(15) . .
O1 Nd1 O2 51.97(17) . .
O7 Nd1 O2 72.55(17) . .
O8 Nd1 O2 100.64(17) . .
O3 Nd1 O3 75.41(17) 7_556 .
O5 Nd1 O3 67.33(14) . .
O6 Nd1 O3 70.29(14) . .
O4 Nd1 O3 49.93(14) . .
O1 Nd1 O3 145.36(18) . .
O7 Nd1 O3 112.57(19) . .
O8 Nd1 O3 137.04(16) . .
O2 Nd1 O3 121.57(15) . .
O3 Nd1 C1 109.6(2) 7_556 .
O5 Nd1 C1 154.11(17) . .
O6 Nd1 C1 71.69(17) . .
O4 Nd1 C1 105.10(19) . .
O1 Nd1 C1 25.7(2) . .
O7 Nd1 C1 85.8(2) . .
O8 Nd1 C1 84.18(19) . .
O2 Nd1 C1 26.3(2) . .
O3 Nd1 C1 137.87(16) . .
O3 Nd1 C9 100.17(17) 7_556 .
O5 Nd1 C9 76.39(16) . .
O6 Nd1 C9 73.28(17) . .
O4 Nd1 C9 24.74(16) . .
O1 Nd1 C9 144.25(17) . .
O7 Nd1 C9 93.8(2) . .
O8 Nd1 C9 147.77(18) . .
O2 Nd1 C9 100.97(16) . .
O3 Nd1 C9 25.19(16) . .
C1 Nd1 C9 123.67(19) . .
O3 Nd1 Nd1 40.54(11) 7_556 7_556
O5 Nd1 Nd1 68.30(11) . 7_556
O6 Nd1 Nd1 66.29(10) . 7_556
O4 Nd1 Nd1 84.26(10) . 7_556
O1 Nd1 Nd1 121.81(14) . 7_556
O7 Nd1 Nd1 139.17(14) . 7_556
O8 Nd1 Nd1 114.55(14) . 7_556
O2 Nd1 Nd1 138.20(11) . 7_556
O3 Nd1 Nd1 34.87(11) . 7_556
C1 Nd1 Nd1 134.11(15) . 7_556
C9 Nd1 Nd1 59.77(13) . 7_556
C8 N1 C12 118.6(7) 3_455 .
C1 O1 Nd1 95.2(4) . .
C1 O2 Nd1 91.6(4) . .
C9 O3 Nd1 163.8(4) . 7_556
C9 O3 Nd1 87.4(4) . .
Nd1 O3 Nd1 104.59(17) 7_556 .
C9 O4 Nd1 100.3(4) . .
C16 O5 Nd1 137.0(4) . .
C16 O6 Nd1 135.8(4) 7_556 .
C17 O7 Nd1 132.1(7) . .
C20 O8 Nd1 135.8(7) . .
C18 O9 H9 109.5 . .
C21 O10 H10 109.5 . .
O1 C1 O2 121.1(6) . .
O1 C1 C2 119.3(7) . .
O2 C1 C2 119.6(7) . .
O1 C1 Nd1 59.1(3) . .
O2 C1 Nd1 62.1(3) . .
C2 C1 Nd1 177.6(6) . .
C3 C2 C7 119.1(6) . .
C3 C2 C1 121.2(7) . .
C7 C2 C1 119.7(8) . .
C2 C3 C4 122.4(7) . .
C2 C3 H3 118.8 . .
C4 C3 H3 118.8 . .
C3 C4 C5 118.8(8) . .
C3 C4 H4 120.6 . .
C5 C4 H4 120.6 . .
C6 C5 C4 118.8(7) . .
C6 C5 C8 120.1(8) . .
C4 C5 C8 121.0(8) . .
C5 C6 C7 121.0(8) . .
C5 C6 H6 119.5 . .
C7 C6 H6 119.5 . .
C2 C7 C6 120.0(8) . .
C2 C7 H7 120.0 . .
C6 C7 H7 120.0 . .
N1 C8 C5 125.8(8) 3_545 .
N1 C8 H16 124(5) 3_545 .
C5 C8 H16 110(5) . .
O4 C9 O3 122.3(6) . .
O4 C9 C10 117.5(6) . .
O3 C9 C10 120.3(6) . .
O4 C9 Nd1 54.9(3) . .
O3 C9 Nd1 67.4(3) . .
C10 C9 Nd1 172.1(5) . .
C15 C10 C11 120.9(6) . .
C15 C10 C9 118.9(5) . .
C11 C10 C9 120.1(6) . .
C10 C11 C12 119.6(6) . .
C10 C11 H11 120.2 . .
C12 C11 H11 120.2 . .
C11 C12 C13 118.7(6) . 6_565
C11 C12 N1 118.9(6) . .
C13 C12 N1 122.4(6) 6_565 .
C14 C13 C12 120.5(6) . 6_566
C14 C13 H13 119.8 . .
C12 C13 H13 119.8 6_566 .
C13 C14 C15 119.7(6) . 6_566
C13 C14 C16 120.0(6) . .
C15 C14 C16 120.2(5) 6_566 .
C10 C15 C14 120.4(5) . 6_565
C10 C15 H15 119.8 . .
C14 C15 H15 119.8 6_565 .
O5 C16 O6 124.2(6) . 7_556
O5 C16 C14 117.9(6) . .
O6 C16 C14 117.8(5) 7_556 .
C18 C17 O7 109.5(11) . .
C18 C17 H17A 109.8 . .
O7 C17 H17A 109.8 . .
C18 C17 H17B 109.8 . .
O7 C17 H17B 109.8 . .
H17A C17 H17B 108.2 . .
O9 C18 C17 113.9(15) . .
O9 C18 C19 111.6(12) . .
C17 C18 C19 112.9(12) . .
O9 C18 H18 105.9 . .
C17 C18 H18 105.9 . .
C19 C18 H18 105.9 . .
C18 C19 S1 111.5(9) . .
C18 C19 H19A 109.3 . .
S1 C19 H19A 109.3 . .
C18 C19 H19B 109.3 . .
S1 C19 H19B 109.3 . .
H19A C19 H19B 108.0 . .
C21 C20 O8 115.3(14) . .
C21 C20 C22 109.9(11) . .
O8 C20 C22 109.2(14) . .
C21 C20 H20 107.4 . .
O8 C20 H20 107.4 . .
C22 C20 H20 107.4 . .
O10 C21 C20 109.6(13) . .
O10 C21 H21A 109.8 . .
C20 C21 H21A 109.8 . .
O10 C21 H21B 109.7 . .
C20 C21 H21B 109.8 . .
H21A C21 H21B 108.2 . .
C20 C22 S2 108.1(11) . .
C20 C22 H22A 110.1 . .
S2 C22 H22A 110.1 . .
C20 C22 H22B 110.1 . .
S2 C22 H22B 110.1 . .
H22A C22 H22B 108.4 . .

loop_
_geom_bond_atom_site_label_1
_geom_bond_atom_site_label_2
_geom_bond_distance
_geom_bond_site_symmetry_2
Nd1 O3 2.390(5) 7_556
Nd1 O5 2.396(4) .
Nd1 O6 2.404(4) .
Nd1 O4 2.447(5) .
Nd1 O1 2.482(5) .
Nd1 O7 2.488(6) .
Nd1 O8 2.544(5) .
Nd1 O2 2.548(4) .
Nd1 O3 2.717(4) .
Nd1 C1 2.881(6) .
Nd1 C9 2.941(6) .
Nd1 Nd1 4.0454(6) 7_556
S1 C19 1.923(15) .
S2 C22 1.834(19) .
N1 C8 1.221(11) 3_455
N1 C12 1.415(8) .
O1 C1 1.254(9) .
O2 C1 1.278(10) .
O3 C9 1.253(8) .
O3 Nd1 2.390(5) 7_556
O4 C9 1.251(7) .
O5 C16 1.253(8) .
O6 C16 1.264(9) 7_556
O7 C17 1.457(17) .
O8 C20 1.474(14) .
O9 C18 1.369(16) .
O9 H9 0.8200 .
O10 C21 1.42(2) .
O10 H10 0.8200 .
C1 C2 1.476(9) .
C2 C3 1.368(11) .
C2 C7 1.386(12) .
C3 C4 1.380(10) .
C3 H3 0.9300 .
C4 C5 1.414(11) .
C4 H4 0.9300 .
C5 C6 1.385(13) .
C5 C8 1.471(10) .
C6 C7 1.387(11) .
C6 H6 0.9300 .
C7 H7 0.9300 .
C8 N1 1.221(11) 3_545
C8 H16 0.83(8) .
C9 C10 1.524(9) .
C10 C15 1.372(9) .
C10 C11 1.388(8) .
C11 C12 1.398(10) .
C11 H11 0.9300 .
C12 C13 1.411(9) 6_565
C13 C14 1.382(8) .
C13 C12 1.411(9) 6_566
C13 H13 0.9300 .
C14 C15 1.384(10) 6_566
C14 C16 1.492(9) .
C15 C14 1.384(10) 6_565
C15 H15 0.9300 .
C16 O6 1.264(9) 7_556
C17 C18 1.445(18) .
C17 H17A 0.9700 .
C17 H17B 0.9700 .
C18 C19 1.460(17) .
C18 H18 0.9800 .
C19 H19A 0.9700 .
C19 H19B 0.9700 .
C20 C21 1.46(2) .
C20 C22 1.56(2) .
C20 H20 0.9800 .
C21 H21A 0.9700 .
C21 H21B 0.9700 .
C22 H22A 0.9700 .
C22 H22B 0.9700 .
